data_7204016
loop_
_publ_author_name
'Antipin, Mikhail Yu.'
'Timofeeva, Tatiana V.'
'Clark, Ronald D.'
'Nesterov, Vladimir N.'
'Dolgushin, Fedor M.'
'Wu, Javier'
'Leyderman, Alex'

_publ_section_title
;
 Crystal structures and molecular mechanics calculation of nonlinear
 optical compounds: 2-cyclooctylamino-5-nitropyridine (COANP) and
 2-adamantylamino-5-nitropyridine (AANP). New polymorphic modification
 of AANP and electro-optical effects
;
_journal_issue 2
_journal_name_full 'Journal of Materials Chemistry'
_journal_page_first 351
_journal_paper_doi 10.1039/b005822j
_journal_volume 11
_journal_year 2001
_chemical_formula_sum 'C15 H19 N3 O2'
_chemical_formula_weight 273.33
_chemical_name_systematic
; 
 ? 
;
_space_group_IT_number 29
_symmetry_cell_setting orthorhombic
_symmetry_space_group_name_Hall 'P 2c -2ac'
_symmetry_space_group_name_H-M 'P c a 21'
_atom_sites_solution_hydrogens difmap
_atom_sites_solution_primary direct
_atom_sites_solution_secondary difmap
_audit_creation_method SHELXL
_cell_angle_alpha 90.00
_cell_angle_beta 90.00
_cell_angle_gamma 90.00
_cell_formula_units_Z 4
_cell_length_a 28.158(6)
_cell_length_b 6.584(2)
_cell_length_c 7.3950(10)
_cell_measurement_reflns_used 24
_cell_measurement_temperature 163(2)
_cell_measurement_theta_max 14
_cell_measurement_theta_min 13
_cell_volume 1371.0(5)
_computing_structure_refinement 'SHELXTL PLUS 5'
_computing_structure_solution 'SHELXTL PLUS 5'
_diffrn_ambient_temperature 163(2)
_diffrn_measurement_device 'Siemens P3/PC'
_diffrn_measurement_method \q/2\q
_diffrn_radiation_monochromator graphite
_diffrn_radiation_source 'fine-focus sealed tube'
_diffrn_radiation_type MoK\a
_diffrn_radiation_wavelength 0.71073
_diffrn_reflns_av_R_equivalents 0.0000
_diffrn_reflns_av_sigmaI/netI 0.0521
_diffrn_reflns_limit_h_max 48
_diffrn_reflns_limit_h_min -29
_diffrn_reflns_limit_k_max 11
_diffrn_reflns_limit_k_min -11
_diffrn_reflns_limit_l_max 13
_diffrn_reflns_limit_l_min -6
_diffrn_reflns_number 4242
_diffrn_reflns_theta_max 40.09
_diffrn_reflns_theta_min 1.45
_diffrn_standards_decay_% 3
_diffrn_standards_interval_count 98
_diffrn_standards_number 2
_exptl_absorpt_coefficient_mu 0.090
_exptl_absorpt_correction_type none
_exptl_crystal_colour yellow
_exptl_crystal_density_diffrn 1.324
_exptl_crystal_description prism
_exptl_crystal_F_000 584
_exptl_crystal_size_max 0.4
_exptl_crystal_size_mid 0.3
_exptl_crystal_size_min 0.2
_refine_diff_density_max 0.300
_refine_diff_density_min -0.243
_refine_diff_density_rms 0.048
_refine_ls_abs_structure_details 'Flack H D (1983), Acta Cryst. A39, 876-881'
_refine_ls_abs_structure_Flack 0.95(131)
_refine_ls_extinction_method none
_refine_ls_goodness_of_fit_all 1.022
_refine_ls_goodness_of_fit_obs 1.073
_refine_ls_hydrogen_treatment refall
_refine_ls_matrix_type full
_refine_ls_number_parameters 257
_refine_ls_number_reflns 4186
_refine_ls_number_restraints 1
_refine_ls_restrained_S_all 1.147
_refine_ls_restrained_S_obs 1.073
_refine_ls_R_factor_all 0.1084
_refine_ls_R_factor_obs 0.0513
_refine_ls_shift/esd_max 0.008
_refine_ls_shift/esd_mean 0.001
_refine_ls_structure_factor_coef Fsqd
_refine_ls_weighting_details 'w=1/[\s^2^(Fo^2^)+(0.0757P)^2^+0.0167P] where P=(Fo^2^+2Fc^2^)/3'
_refine_ls_weighting_scheme calc
_refine_ls_wR_factor_all 0.1535
_refine_ls_wR_factor_obs 0.1184
_reflns_number_observed 2919
_reflns_number_total 4242
_reflns_observed_criterion >2sigma(I)
_cod_data_source_file b005822j.txt
_cod_data_source_block AANP-LT
_cod_depositor_comments
;
The following automatic conversions were performed:

'_refine_ls_weighting_scheme' value 'calc
w=1/[\s^2^(Fo^2^)+(0.0757P)^2^+0.0167P] where P=(Fo^2^+2Fc^2^)/3' was
changed to 'calc'. New tag '_refine_ls_weighting_details' was
created. The value of the new tag was set to
'w=1/[\s^2^(Fo^2^)+(0.0757P)^2^+0.0167P] where P=(Fo^2^+2Fc^2^)/3'.

Automatic conversion script
Id: cif_fix_values 3143 2015-03-26 13:38:13Z robertas 
;
_cod_original_sg_symbol_H-M Pca2(1)
_cod_database_code 7204016

loop_
_symmetry_equiv_pos_as_xyz
'x, y, z'
'-x, -y, z+1/2'
'x+1/2, -y, z'
'-x+1/2, y, z+1/2'

loop_
_atom_site_aniso_label
_atom_site_aniso_U_11
_atom_site_aniso_U_22
_atom_site_aniso_U_33
_atom_site_aniso_U_23
_atom_site_aniso_U_13
_atom_site_aniso_U_12
O1 0.0377(6) 0.0379(7) 0.0578(10) -0.0009(7) -0.0158(7) -0.0143(5)
O2 0.0442(7) 0.0360(6) 0.0436(8) -0.0142(6) 0.0060(6) -0.0067(5)
N1 0.0249(5) 0.0304(6) 0.0347(7) -0.0109(6) -0.0070(5) 0.0036(4)
N2 0.0241(5) 0.0282(6) 0.0305(6) -0.0088(5) -0.0074(5) 0.0067(4)
N3 0.0357(6) 0.0307(6) 0.0250(6) -0.0004(5) -0.0005(5) -0.0114(5)
C1 0.0229(5) 0.0269(6) 0.0243(6) -0.0029(5) -0.0046(5) 0.0009(5)
C2 0.0227(5) 0.0306(6) 0.0281(7) -0.0005(6) -0.0040(5) 0.0030(5)
C3 0.0234(6) 0.0336(7) 0.0260(6) 0.0012(6) -0.0050(5) -0.0021(5)
C4 0.0273(6) 0.0281(6) 0.0223(6) -0.0014(5) -0.0015(5) -0.0050(5)
C5 0.0256(6) 0.0313(7) 0.0313(7) -0.0088(6) -0.0027(5) 0.0012(5)
C6 0.0225(5) 0.0208(5) 0.0219(5) -0.0025(5) -0.0031(5) 0.0028(4)
C7 0.0272(6) 0.0245(6) 0.0315(7) 0.0032(6) -0.0051(6) -0.0036(5)
C8 0.0291(7) 0.0282(6) 0.0295(7) 0.0044(6) -0.0070(6) -0.0008(5)
C9 0.0253(6) 0.0313(7) 0.0383(8) -0.0016(7) -0.0067(6) 0.0039(5)
C10 0.0231(6) 0.0316(7) 0.0301(7) -0.0033(6) 0.0032(6) -0.0014(5)
C11 0.0317(7) 0.0272(7) 0.0351(8) -0.0032(7) -0.0003(6) -0.0069(5)
C12 0.0295(6) 0.0252(6) 0.0274(7) -0.0067(6) -0.0022(5) -0.0014(5)
C13 0.0284(6) 0.0231(5) 0.0258(6) -0.0049(5) -0.0022(5) 0.0049(5)
C14 0.0259(6) 0.0293(6) 0.0238(6) -0.0038(5) 0.0008(5) 0.0019(5)
C15 0.0305(7) 0.0389(8) 0.0226(6) -0.0013(6) -0.0048(5) -0.0032(6)

loop_
_atom_site_label
_atom_site_type_symbol
_atom_site_fract_x
_atom_site_fract_y
_atom_site_fract_z
_atom_site_U_iso_or_equiv
_atom_site_thermal_displace_type
_atom_site_occupancy
_atom_site_calc_flag
_atom_site_refinement_flags
_atom_site_disorder_group
O1 O 0.23362(5) -0.4794(2) -0.4287(3) 0.0445(4) Uani 1 d . .
O2 O 0.30490(5) -0.6016(2) -0.4197(2) 0.0413(3) Uani 1 d . .
N1 N 0.35370(5) -0.1137(2) -0.1393(2) 0.0300(3) Uani 1 d . .
N2 N 0.33632(5) 0.1929(2) 0.0036(2) 0.0276(3) Uani 1 d . .
N3 N 0.27628(5) -0.4671(2) -0.3862(2) 0.0305(3) Uani 1 d . .
C1 C 0.32234(5) 0.0359(2) -0.1001(2) 0.0247(2) Uani 1 d . .
C2 C 0.27428(5) 0.0313(2) -0.1606(2) 0.0272(3) Uani 1 d . .
C3 C 0.25869(5) -0.1325(2) -0.2559(2) 0.0277(3) Uani 1 d . .
C4 C 0.29140(5) -0.2864(2) -0.2947(2) 0.0259(3) Uani 1 d . .
C5 C 0.33803(6) -0.2701(3) -0.2359(2) 0.0294(3) Uani 1 d . .
C6 C 0.38047(5) 0.2158(2) 0.1083(2) 0.0217(2) Uani 1 d . .
C7 C 0.38543(6) 0.0448(2) 0.2489(2) 0.0278(3) Uani 1 d . .
C8 C 0.42986(6) 0.0812(2) 0.3646(2) 0.0289(3) Uani 1 d . .
C9 C 0.47379(6) 0.0865(3) 0.2424(3) 0.0317(3) Uani 1 d . .
C10 C 0.46890(5) 0.2576(2) 0.1043(2) 0.0282(3) Uani 1 d . .
C11 C 0.46432(6) 0.4612(3) 0.2038(3) 0.0314(3) Uani 1 d . .
C12 C 0.42023(6) 0.4561(2) 0.3249(2) 0.0274(3) Uani 1 d . .
C13 C 0.37605(5) 0.4202(2) 0.2077(2) 0.0258(3) Uani 1 d . .
C14 C 0.42466(5) 0.2225(2) -0.0133(2) 0.0264(3) Uani 1 d . .
C15 C 0.42498(6) 0.2846(3) 0.4644(2) 0.0307(3) Uani 1 d . .
H2N H 0.3155(8) 0.2757(30) 0.0244(36) 0.030(5) Uiso 1 d . .
H2 H 0.2523(10) 0.1406(33) -0.1260(43) 0.041(6) Uiso 1 d . .
H3 H 0.2272(7) -0.1457(31) -0.2877(34) 0.024(5) Uiso 1 d . .
H5 H 0.3588(7) -0.3732(34) -0.2665(32) 0.026(5) Uiso 1 d . .
H7A H 0.3869(8) -0.0869(38) 0.1806(37) 0.032(6) Uiso 1 d . .
H7B H 0.3561(12) 0.0317(48) 0.3147(59) 0.073(10) Uiso 1 d . .
H8 H 0.4336(8) -0.0298(33) 0.4448(37) 0.030(5) Uiso 1 d . .
H9A H 0.4754(8) -0.0471(42) 0.1847(48) 0.044(7) Uiso 1 d . .
H9B H 0.5020(9) 0.1203(39) 0.3162(43) 0.037(6) Uiso 1 d . .
H10A H 0.4989(9) 0.2626(35) 0.0286(41) 0.038(6) Uiso 1 d . .
H11A H 0.4599(8) 0.5755(41) 0.1130(45) 0.042(7) Uiso 1 d . .
H11B H 0.4938(10) 0.4867(46) 0.2780(42) 0.039(6) Uiso 1 d . .
H12 H 0.4168(7) 0.5823(36) 0.3804(38) 0.032(5) Uiso 1 d . .
H13A H 0.3730(9) 0.5233(38) 0.1201(42) 0.043(7) Uiso 1 d . .
H13B H 0.3482(7) 0.4125(34) 0.2832(31) 0.024(5) Uiso 1 d . .
H14A H 0.4282(8) 0.0944(39) -0.0864(40) 0.038(6) Uiso 1 d . .
H14B H 0.4203(8) 0.3218(41) -0.1019(43) 0.043(7) Uiso 1 d . .
H15A H 0.4535(8) 0.3139(36) 0.5388(38) 0.036(6) Uiso 1 d . .
H15B H 0.3954(8) 0.2829(34) 0.5468(38) 0.038(6) Uiso 1 d . .

loop_
_atom_type_symbol
_atom_type_description
_atom_type_scat_dispersion_real
_atom_type_scat_dispersion_imag
_atom_type_scat_source
C C 0.0033 0.0016 'International Tables Vol C Tables 4.2.6.8 and 6.1.1.4'
H H 0.0000 0.0000 'International Tables Vol C Tables 4.2.6.8 and 6.1.1.4'
N N 0.0061 0.0033 'International Tables Vol C Tables 4.2.6.8 and 6.1.1.4'
O O 0.0106 0.0060 'International Tables Vol C Tables 4.2.6.8 and 6.1.1.4'

loop_
_geom_angle_atom_site_label_1
_geom_angle_atom_site_label_2
_geom_angle_atom_site_label_3
_geom_angle
_geom_angle_site_symmetry_1
_geom_angle_site_symmetry_3
_geom_angle_publ_flag
C5 N1 C1 117.54(13) . . ?
C1 N2 C6 128.68(12) . . ?
O2 N3 O1 122.5(2) . . ?
O2 N3 C4 120.07(14) . . ?
O1 N3 C4 117.4(2) . . ?
N2 C1 N1 119.35(13) . . ?
N2 C1 C2 118.20(13) . . ?
N1 C1 C2 122.43(14) . . ?
C3 C2 C1 119.04(14) . . ?
C2 C3 C4 117.88(13) . . ?
C5 C4 C3 120.19(14) . . ?
C5 C4 N3 119.57(14) . . ?
C3 C4 N3 120.15(13) . . ?
N1 C5 C4 122.89(15) . . ?
N2 C6 C14 112.29(12) . . ?
N2 C6 C13 105.81(10) . . ?
C14 C6 C13 108.70(12) . . ?
N2 C6 C7 110.91(12) . . ?
C14 C6 C7 110.06(12) . . ?
C13 C6 C7 108.92(13) . . ?
C8 C7 C6 109.67(12) . . ?
C9 C8 C7 109.44(15) . . ?
C9 C8 C15 109.63(14) . . ?
C7 C8 C15 109.34(13) . . ?
C10 C9 C8 109.78(13) . . ?
C9 C10 C11 109.38(15) . . ?
C9 C10 C14 109.90(13) . . ?
C11 C10 C14 109.55(13) . . ?
C12 C11 C10 109.22(12) . . ?
C11 C12 C13 109.26(14) . . ?
C11 C12 C15 109.81(14) . . ?
C13 C12 C15 109.69(13) . . ?
C12 C13 C6 109.83(11) . . ?
C6 C14 C10 109.24(12) . . ?
C12 C15 C8 109.04(13) . . ?

loop_
_geom_bond_atom_site_label_1
_geom_bond_atom_site_label_2
_geom_bond_distance
_geom_bond_site_symmetry_2
_geom_bond_publ_flag
O1 N3 1.244(2) . ?
O2 N3 1.223(2) . ?
N1 C5 1.328(2) . ?
N1 C1 1.354(2) . ?
N2 C1 1.346(2) . ?
N2 C6 1.472(2) . ?
N3 C4 1.433(2) . ?
C1 C2 1.426(2) . ?
C2 C3 1.362(2) . ?
C3 C4 1.399(2) . ?
C4 C5 1.387(2) . ?
C6 C14 1.536(2) . ?
C6 C13 1.538(2) . ?
C6 C7 1.539(2) . ?
C7 C8 1.534(2) . ?
C8 C9 1.532(3) . ?
C8 C15 1.535(2) . ?
C9 C10 1.527(3) . ?
C10 C11 1.535(2) . ?
C10 C14 1.537(2) . ?
C11 C12 1.532(2) . ?
C12 C13 1.535(2) . ?
C12 C15 1.535(2) . ?

loop_
_cod_related_entry_id
_cod_related_entry_database
_cod_related_entry_code
1 ChemSpider 3073079
